data_4504876
loop_
_publ_author_name
'Scott, Janet L.'
'Tanaka, Koichi'

_publ_section_title
;
 Photochromic Crystals:&#x2009; Toward an Understanding of Color
 Development in the Solid State
;
_journal_issue 3
_journal_name_full 'Crystal Growth &amp; Design'
_journal_page_first 1209
_journal_paper_doi 10.1021/cg049591l
_journal_volume 5
_journal_year 2005
_chemical_formula_sum 'C44 H24 Cl2 O2'
_chemical_formula_weight 655.53
_chemical_name_systematic
; 
3-fluoren-9-ylidene-2-[9-(3-oxo-3-(4-chlorophenyl)-prop-1-ynyl)-9H-fluoren-9-yl]-1-(4-methylphenyl)-propenone DMSO solvate

;
_space_group_IT_number 14
_symmetry_cell_setting monoclinic
_symmetry_space_group_name_Hall '-P 2yn'
_symmetry_space_group_name_H-M 'P 1 21/n 1'
_atom_sites_solution_hydrogens geom
_atom_sites_solution_primary direct
_atom_sites_solution_secondary difmap
_audit_creation_method SHELXL-97
_cell_angle_alpha 90.00
_cell_angle_beta 103.065(3)
_cell_angle_gamma 90.00
_cell_formula_units_Z 4
_cell_length_a 15.3320(3)
_cell_length_b 12.9255(4)
_cell_length_c 17.0902(4)
_cell_measurement_temperature 123(2)
_cell_volume 3299.16(15)
_computing_cell_refinement 'Nonius collect'
_computing_data_collection 'Nonius collect'
_computing_data_reduction 'Nonius collect'
_computing_molecular_graphics X-Seed
_computing_publication_material ciftab
_computing_structure_refinement 'SHELXL-97 (Sheldrick, 1997)'
_computing_structure_solution 'SHELXS-97 (Sheldrick, 1990)'
_diffrn_ambient_temperature 123(2)
_diffrn_measured_fraction_theta_full 0.979
_diffrn_measured_fraction_theta_max 0.979
_diffrn_measurement_device_type 'Enraf Nonius Kappa CCD'
_diffrn_measurement_method 'phi and omega scans'
_diffrn_radiation_monochromator graphite
_diffrn_radiation_source 'fine-focus sealed tube'
_diffrn_radiation_type MoK\a
_diffrn_radiation_wavelength 0.71073
_diffrn_reflns_av_R_equivalents 0.1134
_diffrn_reflns_av_sigmaI/netI 0.1753
_diffrn_reflns_limit_h_max 20
_diffrn_reflns_limit_h_min -20
_diffrn_reflns_limit_k_max 0
_diffrn_reflns_limit_k_min -17
_diffrn_reflns_limit_l_max 22
_diffrn_reflns_limit_l_min -22
_diffrn_reflns_number 14753
_diffrn_reflns_theta_full 28.18
_diffrn_reflns_theta_max 28.18
_diffrn_reflns_theta_min 2.08
_exptl_absorpt_coefficient_mu 0.235
_exptl_absorpt_correction_type none
_exptl_crystal_colour 'clear colourless'
_exptl_crystal_density_diffrn 1.320
_exptl_crystal_density_method 'not measured'
_exptl_crystal_description blocks
_exptl_crystal_F_000 1352
_exptl_crystal_size_max 0.30
_exptl_crystal_size_mid 0.30
_exptl_crystal_size_min 0.15
_refine_diff_density_max 0.769
_refine_diff_density_min -0.400
_refine_diff_density_rms 0.066
_refine_ls_extinction_method none
_refine_ls_goodness_of_fit_ref 0.988
_refine_ls_hydrogen_treatment mixed
_refine_ls_matrix_type full
_refine_ls_number_parameters 433
_refine_ls_number_reflns 7944
_refine_ls_number_restraints 0
_refine_ls_restrained_S_all 0.988
_refine_ls_R_factor_all 0.1987
_refine_ls_R_factor_gt 0.0728
_refine_ls_shift/su_max 0.000
_refine_ls_shift/su_mean 0.000
_refine_ls_structure_factor_coef Fsqd
_refine_ls_weighting_details 'calc w=1/[\s^2^(Fo^2^)+(0.0802P)^2^+0.0000P] where P=(Fo^2^+2Fc^2^)/3'
_refine_ls_weighting_scheme calc
_refine_ls_wR_factor_gt 0.1487
_refine_ls_wR_factor_ref 0.1900
_reflns_number_gt 3504
_reflns_number_total 7944
_reflns_threshold_expression >2sigma(I)
_cod_data_source_file cg049591lsi20041202_103110.cif
_cod_data_source_block 1j
_cod_depositor_comments
;
The following automatic conversions were performed:

'_symmetry_cell_setting' value 'Monoclinic' changed to 'monoclinic'
according to /home/saulius/struct/CIF-dictionaries/cif_core.dic
dictionary named 'cif_core.dic' version 2.4.1 from 2010-06-29.

Automatic conversion script
Id: cif_fix_values 1715 2011-07-08 13:25:40Z adriana 
;
_cod_original_cell_volume 3299.16(14)
_cod_original_sg_symbol_H-M P2(1)/n
_cod_database_code 4504876

loop_
_symmetry_equiv_pos_as_xyz
'x, y, z'
'-x+1/2, y+1/2, -z+1/2'
'-x, -y, -z'
'x-1/2, -y-1/2, z-1/2'

loop_
_atom_site_label
_atom_site_type_symbol
_atom_site_fract_x
_atom_site_fract_y
_atom_site_fract_z
_atom_site_U_iso_or_equiv
_atom_site_adp_type
_atom_site_occupancy
_atom_site_symmetry_multiplicity
_atom_site_calc_flag
_atom_site_refinement_flags
Cl1 Cl 0.36051(6) 0.46255(8) 0.18406(6) 0.0493(3) Uani 1 1 d .
Cl2 Cl 0.74508(8) 0.76670(10) -0.25933(5) 0.0622(4) Uani 1 1 d .
O1 O 0.58638(15) 0.86494(19) 0.08254(12) 0.0344(6) Uani 1 1 d .
O2 O 0.94613(16) 0.9562(2) 0.09934(14) 0.0541(8) Uani 1 1 d .
C32 C 0.8332(2) 0.8983(3) -0.01203(17) 0.0246(8) Uani 1 1 d .
C2 C 0.5077(2) 0.8939(3) 0.38393(19) 0.0327(9) Uani 1 1 d .
C17 C 0.6292(2) 1.0801(3) 0.18757(18) 0.0275(8) Uani 1 1 d .
C40 C 0.5628(2) 0.6621(3) 0.21694(18) 0.0280(8) Uani 1 1 d .
H40 H 0.6198 0.6698 0.2525 0.034 Uiso 1 1 calc R
C28 C 0.7409(2) 1.0200(3) 0.29912(18) 0.0268(8) Uani 1 1 d .
C38 C 0.5847(2) 0.8317(3) 0.14914(18) 0.0276(8) Uani 1 1 d .
C22 C 0.6402(2) 1.1533(3) 0.24990(18) 0.0269(8) Uani 1 1 d .
C16 C 0.6880(2) 0.9851(3) 0.21477(17) 0.0245(8) Uani 1 1 d .
C39 C 0.5323(2) 0.7367(3) 0.15874(17) 0.0259(8) Uani 1 1 d .
C30 C 0.8013(2) 0.9533(3) 0.12019(18) 0.0274(8) Uani 1 1 d .
C41 C 0.5105(2) 0.5764(3) 0.22341(19) 0.0309(8) Uani 1 1 d .
H41 H 0.5317 0.5247 0.2626 0.037 Uiso 1 1 calc R
C44 C 0.4496(2) 0.7233(3) 0.10624(19) 0.0349(9) Uani 1 1 d .
H44 H 0.4297 0.7725 0.0647 0.042 Uiso 1 1 calc R
C18 C 0.5702(2) 1.1000(3) 0.11375(19) 0.0320(8) Uani 1 1 d .
H18 H 0.5635 1.0518 0.0709 0.038 Uiso 1 1 calc R
C23 C 0.7102(2) 1.1161(3) 0.31762(17) 0.0261(8) Uani 1 1 d .
C31 C 0.8675(2) 0.9377(3) 0.07062(19) 0.0322(9) Uani 1 1 d .
C20 C 0.5309(2) 1.2618(3) 0.1667(2) 0.0403(9) Uani 1 1 d .
H20 H 0.4959 1.3232 0.1594 0.048 Uiso 1 1 calc R
C29 C 0.7490(2) 0.9650(3) 0.16145(18) 0.0252(8) Uani 1 1 d .
C11 C 0.7334(3) 0.6603(3) 0.5027(2) 0.0414(9) Uani 1 1 d .
H11 H 0.7858 0.6189 0.5096 0.050 Uiso 1 1 calc R
C1 C 0.5877(2) 0.8510(3) 0.36050(18) 0.0301(8) Uani 1 1 d .
C13 C 0.6322(2) 0.7807(3) 0.42643(18) 0.0316(9) Uani 1 1 d .
C15 C 0.6297(2) 0.8900(3) 0.22289(18) 0.0265(8) Uani 1 1 d .
C25 C 0.8154(2) 1.1101(3) 0.44418(19) 0.0356(9) Uani 1 1 d .
H25 H 0.8420 1.1406 0.4945 0.043 Uiso 1 1 calc R
C33 C 0.8940(2) 0.8865(3) -0.06115(19) 0.0331(9) Uani 1 1 d .
H33 H 0.9548 0.9061 -0.0417 0.040 Uiso 1 1 calc R
C27 C 0.8071(2) 0.9671(3) 0.35084(18) 0.0314(9) Uani 1 1 d .
H27 H 0.8264 0.9010 0.3373 0.038 Uiso 1 1 calc R
C7 C 0.5042(2) 0.8511(3) 0.45888(19) 0.0350(9) Uani 1 1 d .
C24 C 0.7477(2) 1.1618(3) 0.39139(18) 0.0322(9) Uani 1 1 d .
H24 H 0.7272 1.2272 0.4052 0.039 Uiso 1 1 calc R
C21 C 0.5906(2) 1.2438(3) 0.23960(19) 0.0352(9) Uani 1 1 d .
H21 H 0.5973 1.2929 0.2819 0.042 Uiso 1 1 calc R
C12 C 0.7081(3) 0.7213(3) 0.4351(2) 0.0390(9) Uani 1 1 d .
H12 H 0.7425 0.7221 0.3953 0.047 Uiso 1 1 calc R
C37 C 0.7452(2) 0.8706(3) -0.04010(18) 0.0323(9) Uani 1 1 d .
H37 H 0.7038 0.8786 -0.0067 0.039 Uiso 1 1 calc R
C26 C 0.8451(2) 1.0140(3) 0.4244(2) 0.0364(9) Uani 1 1 d .
H26 H 0.8919 0.9798 0.4612 0.044 Uiso 1 1 calc R
C36 C 0.7166(3) 0.8309(3) -0.11714(19) 0.0437(10) Uani 1 1 d .
H36 H 0.6557 0.8124 -0.1374 0.052 Uiso 1 1 calc R
C35 C 0.7796(3) 0.8187(3) -0.16403(19) 0.0383(9) Uani 1 1 d .
C9 C 0.6068(3) 0.7188(3) 0.55267(19) 0.0427(10) Uani 1 1 d .
H9 H 0.5728 0.7170 0.5928 0.051 Uiso 1 1 calc R
C8 C 0.5802(3) 0.7819(3) 0.48486(19) 0.0355(9) Uani 1 1 d .
C3 C 0.4436(2) 0.9622(3) 0.3442(2) 0.0391(9) Uani 1 1 d .
H3 H 0.4465 0.9898 0.2933 0.047 Uiso 1 1 calc R
C42 C 0.4274(2) 0.5672(3) 0.17241(19) 0.0306(8) Uani 1 1 d .
C14 C 0.6107(2) 0.8690(3) 0.29192(18) 0.0281(8) Uani 1 1 d .
C43 C 0.3960(2) 0.6396(3) 0.1134(2) 0.0379(9) Uani 1 1 d .
H43 H 0.3387 0.6320 0.0784 0.045 Uiso 1 1 calc R
C34 C 0.8668(3) 0.8471(3) -0.13696(19) 0.0365(9) Uani 1 1 d .
H34 H 0.9082 0.8395 -0.1704 0.044 Uiso 1 1 calc R
C19 C 0.5221(2) 1.1910(3) 0.1046(2) 0.0377(9) Uani 1 1 d .
H19 H 0.4821 1.2055 0.0547 0.045 Uiso 1 1 calc R
C10 C 0.6832(3) 0.6591(3) 0.5604(2) 0.0483(11) Uani 1 1 d .
H10 H 0.7016 0.6163 0.6063 0.058 Uiso 1 1 calc R
C6 C 0.4340(3) 0.8793(3) 0.4936(2) 0.0446(11) Uani 1 1 d .
H6 H 0.4301 0.8518 0.5443 0.053 Uiso 1 1 calc R
C4 C 0.3743(3) 0.9896(3) 0.3809(2) 0.0491(11) Uani 1 1 d .
H4 H 0.3297 1.0375 0.3557 0.059 Uiso 1 1 calc R
C5 C 0.3712(3) 0.9463(4) 0.4545(2) 0.0501(11) Uani 1 1 d .
H5 H 0.3230 0.9644 0.4784 0.060 Uiso 1 1 calc R

loop_
_atom_site_aniso_label
_atom_site_aniso_U_11
_atom_site_aniso_U_22
_atom_site_aniso_U_33
_atom_site_aniso_U_23
_atom_site_aniso_U_13
_atom_site_aniso_U_12
Cl1 0.0371(6) 0.0392(6) 0.0732(7) -0.0043(5) 0.0159(5) -0.0069(5)
Cl2 0.0756(8) 0.0800(9) 0.0325(5) -0.0156(5) 0.0151(5) -0.0208(7)
O1 0.0385(14) 0.0422(17) 0.0234(12) -0.0001(11) 0.0091(10) -0.0052(12)
O2 0.0288(16) 0.096(3) 0.0396(15) -0.0149(14) 0.0118(12) -0.0075(15)
C32 0.030(2) 0.020(2) 0.0257(17) 0.0025(14) 0.0099(15) 0.0039(16)
C2 0.037(2) 0.033(2) 0.0298(18) -0.0075(16) 0.0111(16) -0.0167(19)
C17 0.0259(18) 0.031(2) 0.0282(17) 0.0013(15) 0.0120(15) -0.0059(16)
C40 0.0243(18) 0.034(2) 0.0271(17) -0.0060(16) 0.0076(14) 0.0047(17)
C28 0.0287(19) 0.033(2) 0.0205(16) -0.0006(15) 0.0104(15) -0.0053(17)
C38 0.0264(19) 0.031(2) 0.0267(18) -0.0036(16) 0.0100(14) 0.0013(16)
C22 0.0250(18) 0.033(2) 0.0249(16) -0.0049(15) 0.0103(14) -0.0036(17)
C16 0.0270(18) 0.028(2) 0.0192(16) -0.0018(14) 0.0068(14) -0.0001(16)
C39 0.0256(19) 0.030(2) 0.0238(16) -0.0050(15) 0.0097(14) 0.0033(16)
C30 0.0303(19) 0.026(2) 0.0245(17) 0.0006(14) 0.0038(15) 0.0006(16)
C41 0.034(2) 0.028(2) 0.0339(18) -0.0003(16) 0.0140(16) 0.0042(18)
C44 0.032(2) 0.042(3) 0.0302(18) -0.0010(16) 0.0052(16) 0.0015(18)
C18 0.0294(19) 0.037(2) 0.0286(18) -0.0055(16) 0.0047(15) -0.0010(18)
C23 0.0262(18) 0.033(2) 0.0221(16) -0.0024(15) 0.0109(14) -0.0038(16)
C31 0.029(2) 0.035(2) 0.0351(19) 0.0025(16) 0.0125(16) 0.0032(18)
C20 0.030(2) 0.040(3) 0.050(2) 0.0005(19) 0.0057(18) 0.0061(18)
C29 0.0263(18) 0.027(2) 0.0212(16) -0.0010(14) 0.0030(14) -0.0003(16)
C11 0.053(2) 0.028(2) 0.039(2) -0.0050(18) 0.0002(19) -0.0056(19)
C1 0.039(2) 0.030(2) 0.0225(17) -0.0074(15) 0.0095(15) -0.0119(17)
C13 0.043(2) 0.027(2) 0.0245(17) -0.0061(15) 0.0083(16) -0.0126(18)
C15 0.0256(18) 0.029(2) 0.0261(17) -0.0038(15) 0.0087(14) 0.0012(16)
C25 0.039(2) 0.044(3) 0.0237(17) -0.0060(17) 0.0077(16) -0.015(2)
C33 0.035(2) 0.037(2) 0.0310(18) 0.0054(17) 0.0141(16) 0.0034(18)
C27 0.037(2) 0.032(2) 0.0279(18) 0.0008(16) 0.0130(16) -0.0029(18)
C7 0.046(2) 0.034(2) 0.0316(18) -0.0097(16) 0.0213(17) -0.0167(19)
C24 0.032(2) 0.037(2) 0.0294(18) -0.0072(17) 0.0092(16) -0.0061(17)
C21 0.031(2) 0.039(3) 0.0353(19) -0.0104(17) 0.0074(16) -0.0027(19)
C12 0.048(2) 0.035(2) 0.0329(19) -0.0108(17) 0.0082(17) -0.007(2)
C37 0.034(2) 0.038(2) 0.0269(18) 0.0032(16) 0.0109(15) -0.0003(17)
C26 0.034(2) 0.048(3) 0.0253(18) 0.0093(17) 0.0013(15) -0.0060(19)
C36 0.043(2) 0.053(3) 0.035(2) -0.0042(19) 0.0077(18) -0.011(2)
C35 0.055(3) 0.037(2) 0.0254(17) -0.0025(16) 0.0131(18) 0.001(2)
C9 0.064(3) 0.041(3) 0.0233(18) -0.0040(17) 0.0113(18) -0.017(2)
C8 0.052(2) 0.029(2) 0.0260(18) -0.0068(16) 0.0115(17) -0.0154(19)
C3 0.038(2) 0.046(3) 0.0343(19) -0.0030(18) 0.0084(17) -0.008(2)
C42 0.030(2) 0.030(2) 0.0339(19) -0.0087(16) 0.0100(16) -0.0030(17)
C14 0.0261(19) 0.030(2) 0.0297(18) -0.0037(15) 0.0083(15) -0.0068(16)
C43 0.029(2) 0.044(3) 0.037(2) -0.0074(19) 0.0010(16) -0.0050(19)
C34 0.043(2) 0.040(2) 0.0319(19) 0.0045(17) 0.0195(17) 0.0015(19)
C19 0.031(2) 0.044(3) 0.0353(19) -0.0011(18) 0.0021(16) 0.0061(19)
C10 0.075(3) 0.028(2) 0.037(2) -0.0006(18) 0.000(2) -0.009(2)
C6 0.049(3) 0.051(3) 0.039(2) -0.010(2) 0.023(2) -0.022(2)
C4 0.035(2) 0.056(3) 0.058(3) -0.013(2) 0.0140(19) -0.007(2)
C5 0.042(2) 0.056(3) 0.060(3) -0.015(2) 0.030(2) -0.016(2)

loop_
_atom_type_symbol
_atom_type_description
_atom_type_scat_dispersion_real
_atom_type_scat_dispersion_imag
_atom_type_scat_source
C C 0.0033 0.0016 'International Tables Vol C Tables 4.2.6.8 and 6.1.1.4'
H H 0.0000 0.0000 'International Tables Vol C Tables 4.2.6.8 and 6.1.1.4'
O O 0.0106 0.0060 'International Tables Vol C Tables 4.2.6.8 and 6.1.1.4'
Cl Cl 0.1484 0.1585 'International Tables Vol C Tables 4.2.6.8 and 6.1.1.4'

loop_
_geom_angle_atom_site_label_1
_geom_angle_atom_site_label_2
_geom_angle_atom_site_label_3
_geom_angle
C37 C32 C33 119.9(3)
C37 C32 C31 122.1(3)
C33 C32 C31 118.0(3)
C3 C2 C7 122.1(3)
C3 C2 C1 130.4(3)
C7 C2 C1 107.6(3)
C18 C17 C22 120.1(3)
C18 C17 C16 129.5(3)
C22 C17 C16 110.3(3)
C41 C40 C39 120.3(3)
C27 C28 C23 122.6(3)
C27 C28 C16 127.6(3)
C23 C28 C16 109.8(3)
O1 C38 C15 120.3(3)
O1 C38 C39 121.0(3)
C15 C38 C39 118.5(3)
C21 C22 C17 120.2(3)
C21 C22 C23 131.2(3)
C17 C22 C23 108.5(3)
C29 C16 C17 111.5(2)
C29 C16 C15 112.2(3)
C17 C16 C15 110.6(2)
C29 C16 C28 110.8(3)
C17 C16 C28 101.4(3)
C15 C16 C28 109.8(2)
C44 C39 C40 119.2(3)
C44 C39 C38 117.7(3)
C40 C39 C38 123.1(3)
C29 C30 C31 178.8(4)
C42 C41 C40 119.2(3)
C43 C44 C39 121.0(3)
C19 C18 C17 118.6(3)
C28 C23 C24 119.6(3)
C28 C23 C22 109.7(3)
C24 C23 C22 130.7(3)
O2 C31 C30 119.2(3)
O2 C31 C32 123.8(3)
C30 C31 C32 116.9(3)
C19 C20 C21 120.5(4)
C30 C29 C16 176.3(4)
C12 C11 C10 120.5(4)
C14 C1 C2 125.3(3)
C14 C1 C13 127.8(3)
C2 C1 C13 106.8(3)
C12 C13 C8 122.0(3)
C12 C13 C1 130.9(3)
C8 C13 C1 107.1(3)
C14 C15 C38 120.1(3)
C14 C15 C16 119.9(3)
C38 C15 C16 119.4(3)
C24 C25 C26 120.7(3)
C34 C33 C32 120.6(3)
C28 C27 C26 117.5(3)
C6 C7 C2 118.5(4)
C6 C7 C8 132.4(3)
C2 C7 C8 109.1(3)
C25 C24 C23 118.7(3)
C22 C21 C20 119.2(3)
C13 C12 C11 118.7(3)
C32 C37 C36 120.2(3)
C25 C26 C27 120.9(3)
C37 C36 C35 118.3(3)
C34 C35 C36 121.9(3)
C34 C35 Cl2 119.4(3)
C36 C35 Cl2 118.7(3)
C10 C9 C8 119.0(3)
C9 C8 C13 118.3(4)
C9 C8 C7 132.3(3)
C13 C8 C7 109.4(3)
C2 C3 C4 118.1(3)
C41 C42 C43 121.6(3)
C41 C42 Cl1 118.7(3)
C43 C42 Cl1 119.6(3)
C15 C14 C1 176.9(4)
C42 C43 C44 118.7(3)
C35 C34 C33 119.2(3)
C18 C19 C20 121.3(3)
C11 C10 C9 121.5(4)
C5 C6 C7 119.3(3)
C5 C4 C3 119.4(4)
C6 C5 C4 122.7(3)

loop_
_geom_bond_atom_site_label_1
_geom_bond_atom_site_label_2
_geom_bond_distance
Cl1 C42 1.736(4)
Cl2 C35 1.731(3)
O1 C38 1.222(3)
O2 C31 1.218(4)
C32 C37 1.374(4)
C32 C33 1.396(4)
C32 C31 1.481(4)
C2 C3 1.380(5)
C2 C7 1.407(5)
C2 C1 1.483(5)
C17 C18 1.399(4)
C17 C22 1.406(4)
C17 C16 1.532(5)
C40 C41 1.387(5)
C40 C39 1.388(5)
C28 C27 1.369(5)
C28 C23 1.390(5)
C28 C16 1.552(4)
C38 C15 1.497(4)
C38 C39 1.497(5)
C22 C21 1.384(5)
C22 C23 1.470(4)
C16 C29 1.468(4)
C16 C15 1.544(5)
C39 C44 1.388(4)
C30 C29 1.192(4)
C30 C31 1.475(4)
C41 C42 1.376(5)
C44 C43 1.382(5)
C18 C19 1.379(5)
C23 C24 1.393(4)
C20 C19 1.384(5)
C20 C21 1.389(5)
C11 C12 1.379(5)
C11 C10 1.381(5)
C1 C14 1.319(4)
C1 C13 1.487(5)
C13 C12 1.375(5)
C13 C8 1.411(5)
C15 C14 1.306(4)
C25 C24 1.384(5)
C25 C26 1.391(5)
C33 C34 1.367(5)
C27 C26 1.398(5)
C7 C6 1.390(5)
C7 C8 1.457(5)
C37 C36 1.389(5)
C36 C35 1.396(5)
C35 C34 1.363(5)
C9 C10 1.385(6)
C9 C8 1.400(5)
C3 C4 1.396(5)
C42 C43 1.380(5)
C6 C5 1.355(6)
C4 C5 1.387(6)

loop_
_geom_torsion_atom_site_label_1
_geom_torsion_atom_site_label_2
_geom_torsion_atom_site_label_3
_geom_torsion_atom_site_label_4
_geom_torsion
C18 C17 C22 C21 2.2(5)
C16 C17 C22 C21 -177.5(3)
C18 C17 C22 C23 -175.9(3)
C16 C17 C22 C23 4.5(3)
C18 C17 C16 C29 57.2(4)
C22 C17 C16 C29 -123.2(3)
C18 C17 C16 C15 -68.4(4)
C22 C17 C16 C15 111.2(3)
C18 C17 C16 C28 175.2(3)
C22 C17 C16 C28 -5.2(3)
C27 C28 C16 C29 -58.5(4)
C23 C28 C16 C29 122.6(3)
C27 C28 C16 C17 -177.0(3)
C23 C28 C16 C17 4.1(3)
C27 C28 C16 C15 66.0(4)
C23 C28 C16 C15 -112.9(3)
C41 C40 C39 C44 -1.3(4)
C41 C40 C39 C38 179.1(3)
O1 C38 C39 C44 -39.0(4)
C15 C38 C39 C44 136.6(3)
O1 C38 C39 C40 140.6(3)
C15 C38 C39 C40 -43.8(4)
C39 C40 C41 C42 -1.1(4)
C40 C39 C44 C43 2.9(5)
C38 C39 C44 C43 -177.5(3)
C22 C17 C18 C19 -1.6(5)
C16 C17 C18 C19 178.0(3)
C27 C28 C23 C24 0.1(5)
C16 C28 C23 C24 179.1(3)
C27 C28 C23 C22 179.3(3)
C16 C28 C23 C22 -1.8(3)
C21 C22 C23 C28 -179.5(3)
C17 C22 C23 C28 -1.7(4)
C21 C22 C23 C24 -0.5(6)
C17 C22 C23 C24 177.3(3)
C29 C30 C31 O2 -43(19)
C29 C30 C31 C32 136(18)
C37 C32 C31 O2 174.7(4)
C33 C32 C31 O2 -3.2(5)
C37 C32 C31 C30 -4.3(5)
C33 C32 C31 C30 177.7(3)
C31 C30 C29 C16 76(20)
C17 C16 C29 C30 76(5)
C15 C16 C29 C30 -159(5)
C28 C16 C29 C30 -36(6)
C3 C2 C1 C14 -2.9(6)
C7 C2 C1 C14 176.3(3)
C3 C2 C1 C13 -179.7(4)
C7 C2 C1 C13 -0.5(4)
C14 C1 C13 C12 2.9(6)
C2 C1 C13 C12 179.7(4)
C14 C1 C13 C8 -176.2(3)
C2 C1 C13 C8 0.5(4)
O1 C38 C15 C14 163.8(3)
C39 C38 C15 C14 -11.8(5)
O1 C38 C15 C16 -7.4(5)
C39 C38 C15 C16 177.0(3)
C29 C16 C15 C14 142.7(3)
C17 C16 C15 C14 -92.1(4)
C28 C16 C15 C14 19.0(4)
C29 C16 C15 C38 -46.0(4)
C17 C16 C15 C38 79.2(3)
C28 C16 C15 C38 -169.8(3)
C37 C32 C33 C34 -0.3(5)
C31 C32 C33 C34 177.7(3)
C23 C28 C27 C26 -0.9(5)
C16 C28 C27 C26 -179.7(3)
C3 C2 C7 C6 -0.3(5)
C1 C2 C7 C6 -179.6(3)
C3 C2 C7 C8 179.6(3)
C1 C2 C7 C8 0.3(4)
C26 C25 C24 C23 -0.5(5)
C28 C23 C24 C25 0.6(5)
C22 C23 C24 C25 -178.3(3)
C17 C22 C21 C20 -0.9(5)
C23 C22 C21 C20 176.7(3)
C19 C20 C21 C22 -1.0(5)
C8 C13 C12 C11 0.7(5)
C1 C13 C12 C11 -178.4(3)
C10 C11 C12 C13 0.1(5)
C33 C32 C37 C36 0.0(5)
C31 C32 C37 C36 -177.9(3)
C24 C25 C26 C27 -0.3(5)
C28 C27 C26 C25 1.0(5)
C32 C37 C36 C35 0.9(6)
C37 C36 C35 C34 -1.6(6)
C37 C36 C35 Cl2 178.6(3)
C10 C9 C8 C13 0.9(5)
C10 C9 C8 C7 178.9(4)
C12 C13 C8 C9 -1.2(5)
C1 C13 C8 C9 178.1(3)
C12 C13 C8 C7 -179.6(3)
C1 C13 C8 C7 -0.3(4)
C6 C7 C8 C9 1.8(7)
C2 C7 C8 C9 -178.1(4)
C6 C7 C8 C13 179.9(4)
C2 C7 C8 C13 0.0(4)
C7 C2 C3 C4 0.8(5)
C1 C2 C3 C4 179.9(3)
C40 C41 C42 C43 1.9(5)
C40 C41 C42 Cl1 -177.2(2)
C38 C15 C14 C1 -83(7)
C16 C15 C14 C1 89(7)
C2 C1 C14 C15 1(7)
C13 C1 C14 C15 177(100)
C41 C42 C43 C44 -0.4(5)
Cl1 C42 C43 C44 178.8(2)
C39 C44 C43 C42 -2.1(5)
C36 C35 C34 C33 1.4(6)
Cl2 C35 C34 C33 -178.9(3)
C32 C33 C34 C35 -0.4(5)
C17 C18 C19 C20 -0.3(5)
C21 C20 C19 C18 1.6(5)
C12 C11 C10 C9 -0.4(6)
C8 C9 C10 C11 -0.2(6)
C2 C7 C6 C5 0.3(5)
C8 C7 C6 C5 -179.6(4)
C2 C3 C4 C5 -1.2(5)
C7 C6 C5 C4 -0.8(6)
C3 C4 C5 C6 1.3(6)

loop_
_cod_related_entry_id
_cod_related_entry_database
_cod_related_entry_code
1 ChemSpider 9483271
